data_4314905
loop_
_publ_author_name
'Fabrice Pointillart'
'Thomas Cauchy'
'Yann Le Gal'
'St\'ephane Golhen'
'Olivier Cador'
'Lahc\`ene Ouahab'

_publ_contact_author_address
;Organom\'etalliques et Mat\'eriaux Mol\'eculaires
UMR 6226 CNRS-UR1 Sciences Chimiques de Rennes
Universit\'e de Rennes 1
35042, Rennes Cedex
France
;
_publ_contact_author_email lacene.ouahab@univ-rennes1.fr
_publ_contact_author_fax '+33(0)2 23 23 68 40'
_publ_contact_author_name Ouahab
_publ_contact_author_phone '+33(0)2 23 23 56 59'
_publ_section_title
;
 Experimental and Theoretical Studies on Photophysical Properties: Tuning
 Redox-Active Amido-Tetrathiafulvalene Derivatives in Paramagnetic
 Coordination Complexes
;
_journal_name_full 'Inorganic Chemistry'
_journal_page_first 1947
_journal_page_last 1960
_journal_paper_doi 10.1021/ic9023426
_journal_volume 49
_journal_year 2010
_chemical_formula_sum 'C11 H7 N3 O S4'
_chemical_formula_weight 325.44
_chemical_name_systematic
;
 ?
;
_space_group_IT_number 14
_symmetry_cell_setting monoclinic
_symmetry_space_group_name_Hall '-P 2ybc'
_symmetry_space_group_name_H-M 'P 1 21/c 1'
_atom_sites_solution_hydrogens geom
_atom_sites_solution_primary direct
_atom_sites_solution_secondary difmap
_audit_creation_method SHELXL-97
_cell_angle_alpha 90.00
_cell_angle_beta 100.431(10)
_cell_angle_gamma 90.00
_cell_formula_units_Z 4
_cell_length_a 8.3650(12)
_cell_length_b 13.473(3)
_cell_length_c 11.756(2)
_cell_measurement_reflns_used 2866
_cell_measurement_temperature 293(2)
_cell_measurement_theta_max 27.485
_cell_measurement_theta_min 0.998
_cell_volume 1303.0(4)
_computing_cell_refinement 'HKL Scalepack (Otwinowski & Minor 1997)'
_computing_data_collection 'Collect (Bruker AXS BV, 1997-2004)'
_computing_data_reduction 'HKL Denzo and Scalepack (Otwinowski & Minor 1997)'
_computing_structure_refinement 'SHELXL-97 (Sheldrick, 1997)'
_computing_structure_solution 'SIR97 (Altomare al, 1999)'
_diffrn_ambient_temperature 293(2)
_diffrn_detector_area_resol_mean 9
_diffrn_measured_fraction_theta_full 0.968
_diffrn_measured_fraction_theta_max 0.968
_diffrn_measurement_device_type KappaCCD
_diffrn_measurement_method CCD
_diffrn_radiation_monochromator graphite
_diffrn_radiation_source 'fine-focus sealed tube'
_diffrn_radiation_type MoK\a
_diffrn_radiation_wavelength 0.71073
_diffrn_reflns_av_R_equivalents 0.2095
_diffrn_reflns_av_sigmaI/netI 0.3137
_diffrn_reflns_limit_h_max 10
_diffrn_reflns_limit_h_min -10
_diffrn_reflns_limit_k_max 17
_diffrn_reflns_limit_k_min -17
_diffrn_reflns_limit_l_max 15
_diffrn_reflns_limit_l_min -15
_diffrn_reflns_number 5420
_diffrn_reflns_theta_full 27.60
_diffrn_reflns_theta_max 27.60
_diffrn_reflns_theta_min 2.32
_exptl_absorpt_coefficient_mu 0.721
_exptl_absorpt_correction_type none
_exptl_crystal_colour orange
_exptl_crystal_density_diffrn 1.659
_exptl_crystal_density_method 'not measured'
_exptl_crystal_description prism
_exptl_crystal_F_000 664
_exptl_crystal_size_max 0.09
_exptl_crystal_size_mid 0.07
_exptl_crystal_size_min 0.06
_refine_diff_density_max 0.280
_refine_diff_density_min -0.306
_refine_diff_density_rms 0.077
_refine_ls_extinction_method none
_refine_ls_goodness_of_fit_ref 0.885
_refine_ls_hydrogen_treatment constr
_refine_ls_matrix_type full
_refine_ls_number_parameters 172
_refine_ls_number_reflns 2927
_refine_ls_number_restraints 0
_refine_ls_restrained_S_all 0.885
_refine_ls_R_factor_all 0.2825
_refine_ls_R_factor_gt 0.0673
_refine_ls_shift/su_max 0.000
_refine_ls_shift/su_mean 0.000
_refine_ls_structure_factor_coef Fsqd
_refine_ls_weighting_details 'calc w=1/[\s^2^(Fo^2^)+(0.0288P)^2^+0.0000P] where P=(Fo^2^+2Fc^2^)/3'
_refine_ls_weighting_scheme calc
_refine_ls_wR_factor_gt 0.1019
_refine_ls_wR_factor_ref 0.1572
_reflns_number_gt 825
_reflns_number_total 2927
_reflns_threshold_expression >2sigma(I)
_cod_data_source_file ic9023426_si_002_2.cif
_cod_data_source_block 1
_cod_original_cell_volume 1303.1(4)
_cod_database_code 4314905

loop_
_symmetry_equiv_pos_as_xyz
'x, y, z'
'-x, y+1/2, -z+1/2'
'-x, -y, -z'
'x, -y-1/2, z-1/2'

loop_
_atom_site_label
_atom_site_type_symbol
_atom_site_fract_x
_atom_site_fract_y
_atom_site_fract_z
_atom_site_U_iso_or_equiv
_atom_site_adp_type
_atom_site_occupancy
_atom_site_symmetry_multiplicity
_atom_site_calc_flag
_atom_site_refinement_flags
_atom_site_disorder_assembly
_atom_site_disorder_group
C1 C 0.8483(10) 0.1075(8) -0.0553(7) 0.093(3) Uani 1 1 d . . .
H1 H 0.7873 0.0649 -0.1084 0.112 Uiso 1 1 calc R . .
C2 C 0.8701(9) 0.0886(7) 0.0555(7) 0.079(3) Uani 1 1 d . . .
H2 H 0.8315 0.0302 0.0830 0.095 Uiso 1 1 calc R . .
C3 C 1.0112(8) 0.2540(6) 0.0372(5) 0.045(2) Uani 1 1 d . . .
C4 C 1.1004(8) 0.3372(6) 0.0532(5) 0.048(2) Uani 1 1 d . . .
C5 C 1.2774(7) 0.4876(6) 0.1340(5) 0.052(2) Uani 1 1 d . . .
H5 H 1.3397 0.5331 0.1824 0.062 Uiso 1 1 calc R . .
C6 C 1.2584(7) 0.4956(6) 0.0189(6) 0.0432(19) Uani 1 1 d . . .
C7 C 1.3210(8) 0.5729(6) -0.0525(7) 0.048(2) Uani 1 1 d . . .
C8 C 1.4694(8) 0.7307(6) -0.0521(6) 0.048(2) Uani 1 1 d . . .
C9 C 1.5673(9) 0.7995(8) 0.0154(7) 0.071(3) Uani 1 1 d . . .
H9 H 1.5889 0.7907 0.0952 0.085 Uiso 1 1 calc R . .
C10 C 1.5919(10) 0.8859(8) -0.1452(9) 0.097(4) Uani 1 1 d . . .
H10 H 1.6380 0.9397 -0.1770 0.116 Uiso 1 1 calc R . .
C11 C 1.4358(9) 0.7500(7) -0.1699(7) 0.066(3) Uani 1 1 d . . .
H11 H 1.3675 0.7069 -0.2179 0.080 Uiso 1 1 calc R . .
N1 N 1.4070(6) 0.6520(6) 0.0026(5) 0.0553(19) Uani 1 1 d . . .
H1N H 1.4234 0.6527 0.0769 0.066 Uiso 1 1 calc R . .
N2 N 1.6303(8) 0.8763(6) -0.0282(7) 0.082(2) Uani 1 1 d . . .
N3 N 1.4980(8) 0.8286(6) -0.2178(6) 0.078(2) Uani 1 1 d . . .
O1 O 1.2903(6) 0.5644(4) -0.1598(4) 0.0701(18) Uani 1 1 d . . .
S1 S 0.9328(2) 0.21089(19) -0.10024(16) 0.0669(7) Uani 1 1 d . . .
S2 S 0.9724(3) 0.17519(19) 0.14868(17) 0.0711(8) Uani 1 1 d . . .
S3 S 1.1830(2) 0.39054(19) 0.18953(14) 0.0617(7) Uani 1 1 d . . .
S4 S 1.1410(2) 0.40604(17) -0.06518(14) 0.0556(6) Uani 1 1 d . . .

loop_
_atom_site_aniso_label
_atom_site_aniso_U_11
_atom_site_aniso_U_22
_atom_site_aniso_U_33
_atom_site_aniso_U_23
_atom_site_aniso_U_13
_atom_site_aniso_U_12
C1 0.129(7) 0.072(9) 0.083(6) -0.009(6) 0.030(6) -0.053(7)
C2 0.102(6) 0.055(8) 0.082(6) -0.001(6) 0.016(5) -0.024(6)
C3 0.058(5) 0.041(6) 0.040(4) 0.010(4) 0.019(3) 0.001(4)
C4 0.049(4) 0.053(7) 0.042(4) 0.004(4) 0.004(3) 0.009(4)
C5 0.059(4) 0.048(6) 0.046(4) -0.002(4) 0.004(3) -0.008(4)
C6 0.036(4) 0.034(6) 0.061(5) 0.001(4) 0.014(3) -0.010(4)
C7 0.047(4) 0.031(6) 0.064(5) -0.005(4) 0.009(4) 0.004(4)
C8 0.035(4) 0.049(7) 0.058(5) 0.003(5) 0.003(4) -0.004(4)
C9 0.071(5) 0.065(8) 0.070(6) 0.012(6) -0.003(5) -0.011(6)
C10 0.078(6) 0.097(10) 0.105(7) 0.048(7) -0.010(6) -0.039(6)
C11 0.063(5) 0.061(8) 0.068(6) 0.001(5) -0.007(4) -0.006(5)
N1 0.057(4) 0.063(6) 0.047(4) -0.004(4) 0.012(3) 0.000(4)
N2 0.078(5) 0.059(7) 0.098(6) 0.011(5) -0.011(4) -0.029(5)
N3 0.067(5) 0.064(7) 0.092(6) 0.017(5) -0.011(4) -0.020(5)
O1 0.085(4) 0.075(5) 0.049(3) -0.002(3) 0.010(3) -0.023(3)
S1 0.0837(15) 0.065(2) 0.0508(12) -0.0068(12) 0.0081(10) -0.0161(14)
S2 0.0895(15) 0.068(2) 0.0581(13) 0.0065(13) 0.0193(11) -0.0076(15)
S3 0.0739(13) 0.0656(19) 0.0433(10) 0.0003(11) 0.0040(9) -0.0114(13)
S4 0.0675(12) 0.0500(17) 0.0472(11) -0.0003(11) 0.0048(9) -0.0083(12)

loop_
_atom_type_symbol
_atom_type_description
_atom_type_scat_dispersion_real
_atom_type_scat_dispersion_imag
_atom_type_scat_source
C C 0.0033 0.0016 'International Tables Vol C Tables 4.2.6.8 and 6.1.1.4'
H H 0.0000 0.0000 'International Tables Vol C Tables 4.2.6.8 and 6.1.1.4'
N N 0.0061 0.0033 'International Tables Vol C Tables 4.2.6.8 and 6.1.1.4'
O O 0.0106 0.0060 'International Tables Vol C Tables 4.2.6.8 and 6.1.1.4'
S S 0.1246 0.1234 'International Tables Vol C Tables 4.2.6.8 and 6.1.1.4'

loop_
_geom_angle_atom_site_label_1
_geom_angle_atom_site_label_2
_geom_angle_atom_site_label_3
_geom_angle
_geom_angle_site_symmetry_1
_geom_angle_site_symmetry_3
_geom_angle_publ_flag
C2 C1 S1 118.8(7) . . ?
C1 C2 S2 117.8(8) . . ?
C4 C3 S1 121.3(5) . . ?
C4 C3 S2 124.9(5) . . ?
S1 C3 S2 113.7(5) . . ?
C3 C4 S4 120.8(5) . . ?
C3 C4 S3 125.5(5) . . ?
S4 C4 S3 113.7(5) . . ?
C6 C5 S3 117.9(6) . . ?
C5 C6 C7 129.5(7) . . ?
C5 C6 S4 117.9(6) . . ?
C7 C6 S4 112.5(5) . . ?
O1 C7 N1 122.7(7) . . ?
O1 C7 C6 118.5(7) . . ?
N1 C7 C6 118.8(7) . . ?
C9 C8 C11 116.0(8) . . ?
C9 C8 N1 118.5(8) . . ?
C11 C8 N1 125.4(7) . . ?
N2 C9 C8 122.9(8) . . ?
N3 C10 N2 127.6(9) . . ?
N3 C11 C8 122.7(8) . . ?
C7 N1 C8 125.5(6) . . ?
C9 N2 C10 115.7(8) . . ?
C10 N3 C11 115.1(8) . . ?
C1 S1 C3 95.4(4) . . ?
C2 S2 C3 94.1(4) . . ?
C5 S3 C4 95.5(4) . . ?
C6 S4 C4 94.9(4) . . ?

loop_
_geom_bond_atom_site_label_1
_geom_bond_atom_site_label_2
_geom_bond_distance
_geom_bond_site_symmetry_2
_geom_bond_publ_flag
C1 C2 1.307(9) . ?
C1 S1 1.689(9) . ?
C2 S2 1.719(9) . ?
C3 C4 1.341(9) . ?
C3 S1 1.730(7) . ?
C3 S2 1.762(7) . ?
C4 S4 1.756(7) . ?
C4 S3 1.778(7) . ?
C5 C6 1.339(8) . ?
C5 S3 1.716(8) . ?
C6 C7 1.490(10) . ?
C6 S4 1.745(7) . ?
C7 O1 1.246(7) . ?
C7 N1 1.380(9) . ?
C8 C9 1.387(10) . ?
C8 C11 1.388(9) . ?
C8 N1 1.389(9) . ?
C9 N2 1.307(10) . ?
C10 N3 1.304(10) . ?
C10 N2 1.360(10) . ?
C11 N3 1.347(10) . ?

loop_
_cod_related_entry_id
_cod_related_entry_database
_cod_related_entry_code
1 ChemSpider 30660963
